data_7035545
loop_
_publ_author_name
'Turner, Zo\"e R'
'Buffet, Jean-Charles'

_publ_section_title
;
 Group 1 and 2 cyclic (alkyl)(amino)carbene complexes.
;
_journal_issue 29
_journal_name_full 'Dalton transactions (Cambridge, England : 2003)'
_journal_page_first 12985
_journal_page_last 12989
_journal_paper_doi 10.1039/c5dt02270c
_journal_volume 44
_journal_year 2015
_chemical_formula_moiety 'C35 H71 Mg N3 Si4'
_chemical_formula_sum 'C35 H71 Mg N3 Si4'
_chemical_formula_weight 670.61
_chemical_name_systematic
;
 ?
;
_chemical_properties_physical 'Air-sensitive, Moisture-sensitive'
_space_group_crystal_system monoclinic
_space_group_IT_number 14
_space_group_name_Hall '-P 2yn'
_space_group_name_H-M_alt 'P 1 21/n 1'
_symmetry_space_group_name_Hall '-P 2yn'
_symmetry_space_group_name_H-M 'P 1 21/n 1'
_atom_sites_solution_hydrogens geom
_audit_creation_method SHELXL-2014
_audit_update_record
;
2015-04-17 deposited with the CCDC.
2015-06-24 downloaded from the CCDC.
;
_cell_angle_alpha 90
_cell_angle_beta 103.3280(10)
_cell_angle_gamma 90
_cell_formula_units_Z 4
_cell_length_a 10.49100(10)
_cell_length_b 20.83340(10)
_cell_length_c 20.0585(2)
_cell_measurement_reflns_used 32654
_cell_measurement_temperature 150(2)
_cell_measurement_theta_max 75.9160
_cell_measurement_theta_min 3.1000
_cell_volume 4265.97(6)
_computing_cell_refinement
;
CrysAlisPro, Agilent Technologies,
Version 1.171.35.21 (release 20-01-2012 CrysAlis171 .NET)
(compiled Jan 23 2012,18:06:46)
;
_computing_data_collection
;
CrysAlisPro, Agilent Technologies,
Version 1.171.35.21 (release 20-01-2012 CrysAlis171 .NET)
(compiled Jan 23 2012,18:06:46)
;
_computing_data_reduction
;
CrysAlisPro, Agilent Technologies,
Version 1.171.35.21 (release 20-01-2012 CrysAlis171 .NET)
(compiled Jan 23 2012,18:06:46)
;
_computing_molecular_graphics
;
ORTEP3 for Windows. Farrugia, L. J. J. Appl. Cryst. 1997, 30, 565.
;
_computing_structure_refinement 'SHELXL-2014 (Sheldrick, 2014)'
_computing_structure_solution
;
Sir-92. Altomare, A.; Cascarano, G.; Giacovazzo, C.;
 Guagliardi, A. J. Appl. Cryst. 1994, 27, 435.
;
_diffrn_ambient_temperature 150(2)
_diffrn_detector_area_resol_mean 10.4102
_diffrn_measured_fraction_theta_full 1.000
_diffrn_measured_fraction_theta_max 0.989
_diffrn_measurement_device_type 'SuperNova, Dual, Cu at zero, Atlas'
_diffrn_measurement_method '\w scans'
_diffrn_radiation_monochromator mirror
_diffrn_radiation_source 'SuperNova (Cu) X-ray Source'
_diffrn_radiation_type CuK\a
_diffrn_radiation_wavelength 1.54184
_diffrn_reflns_av_R_equivalents 0.0188
_diffrn_reflns_av_unetI/netI 0.0108
_diffrn_reflns_laue_measured_fraction_full 1.000
_diffrn_reflns_laue_measured_fraction_max 0.989
_diffrn_reflns_limit_h_max 12
_diffrn_reflns_limit_h_min -10
_diffrn_reflns_limit_k_max 26
_diffrn_reflns_limit_k_min -26
_diffrn_reflns_limit_l_max 25
_diffrn_reflns_limit_l_min -24
_diffrn_reflns_number 50487
_diffrn_reflns_point_group_measured_fraction_full 1.000
_diffrn_reflns_point_group_measured_fraction_max 0.989
_diffrn_reflns_theta_full 67.684
_diffrn_reflns_theta_max 76.107
_diffrn_reflns_theta_min 3.103
_exptl_absorpt_coefficient_mu 1.613
_exptl_absorpt_correction_T_max 1.00000
_exptl_absorpt_correction_T_min 0.81513
_exptl_absorpt_correction_type multi-scan
_exptl_absorpt_process_details
;
CrysAlisPro, Agilent Technologies,
Version 1.171.35.21 (release 20-01-2012 CrysAlis171 .NET)
(compiled Jan 23 2012,18:06:46)
Empirical absorption correction using spherical harmonics,
 implemented in SCALE3 ABSPACK scaling algorithm.
;
_exptl_crystal_colour colourless
_exptl_crystal_density_diffrn 1.044
_exptl_crystal_description block
_exptl_crystal_F_000 1480
_exptl_crystal_size_max 0.140
_exptl_crystal_size_mid 0.081
_exptl_crystal_size_min 0.080
_refine_diff_density_max 0.538
_refine_diff_density_min -0.327
_refine_diff_density_rms 0.040
_refine_ls_extinction_method none
_refine_ls_goodness_of_fit_ref 1.029
_refine_ls_hydrogen_treatment constr
_refine_ls_matrix_type full
_refine_ls_number_parameters 406
_refine_ls_number_reflns 8814
_refine_ls_number_restraints 0
_refine_ls_restrained_S_all 1.029
_refine_ls_R_factor_all 0.0333
_refine_ls_R_factor_gt 0.0317
_refine_ls_shift/su_max 0.001
_refine_ls_shift/su_mean 0.000
_refine_ls_structure_factor_coef Fsqd
_refine_ls_weighting_details 'w=1/[\s^2^(Fo^2^)+(0.0468P)^2^+1.8172P] where P=(Fo^2^+2Fc^2^)/3'
_refine_ls_weighting_scheme calc
_refine_ls_wR_factor_gt 0.0878
_refine_ls_wR_factor_ref 0.0891
_reflns_Friedel_coverage 0.000
_reflns_number_gt 8315
_reflns_number_total 8814
_reflns_threshold_expression 'I > 2\s(I)'
_cod_data_source_file c5dt02270c2.cif
_cod_data_source_block 004ZRT14
_cod_depositor_comments 'Adding full bibliography for 7035544--7035548.cif.'
_cod_database_code 7035545
_shelx_space_group_comment
;
The symmetry employed for this shelxl refinement is uniquely defined
by the following loop, which should always be used as a source of
symmetry information in preference to the above space-group names.
They are only intended as comments.
;
_shelx_estimated_absorpt_t_min 0.806
_shelx_estimated_absorpt_t_max 0.882
_shelxl_version_number 2014-3

loop_
_space_group_symop_operation_xyz
'x, y, z'
'-x+1/2, y+1/2, -z+1/2'
'-x, -y, -z'
'x-1/2, -y-1/2, z-1/2'

loop_
_atom_site_label
_atom_site_type_symbol
_atom_site_fract_x
_atom_site_fract_y
_atom_site_fract_z
_atom_site_U_iso_or_equiv
_atom_site_adp_type
_atom_site_occupancy
_atom_site_site_symmetry_order
_atom_site_calc_flag
_atom_site_refinement_flags_posn
_atom_site_refinement_flags_adp
C1 C 0.48777(11) 0.60187(5) 0.23871(6) 0.0179(2) Uani 1 1 d . .
C2 C 0.57037(11) 0.56698(5) 0.30135(6) 0.0190(2) Uani 1 1 d . .
C3 C 0.65426(12) 0.51928(6) 0.27092(6) 0.0225(2) Uani 1 1 d . .
H3A H 0.7419 0.5376 0.2723 0.027 Uiso 1 1 calc R U
H3B H 0.6653 0.4785 0.2969 0.027 Uiso 1 1 calc R U
C4 C 0.57946(12) 0.50806(6) 0.19705(6) 0.0224(2) Uani 1 1 d . .
C5 C 0.48778(12) 0.53429(6) 0.34630(6) 0.0252(2) Uani 1 1 d . .
H5A H 0.4256 0.5659 0.3577 0.030 Uiso 1 1 calc R U
H5B H 0.4361 0.4990 0.3201 0.030 Uiso 1 1 calc R U
C6 C 0.65482(12) 0.61933(6) 0.34507(6) 0.0235(2) Uani 1 1 d . .
H6A H 0.7103 0.6402 0.3176 0.028 Uiso 1 1 calc R U
H6B H 0.5966 0.6525 0.3574 0.028 Uiso 1 1 calc R U
C7 C 0.74251(14) 0.59200(8) 0.41061(7) 0.0358(3) Uani 1 1 d . .
H7A H 0.8047 0.5607 0.3986 0.043 Uiso 1 1 calc R U
H7B H 0.7939 0.6271 0.4373 0.043 Uiso 1 1 calc R U
C8 C 0.65997(17) 0.55902(8) 0.45386(7) 0.0413(4) Uani 1 1 d . .
H8A H 0.7183 0.5394 0.4947 0.050 Uiso 1 1 calc R U
H8B H 0.6044 0.5913 0.4698 0.050 Uiso 1 1 calc R U
C9 C 0.57342(15) 0.50731(7) 0.41276(7) 0.0351(3) Uani 1 1 d . .
H9A H 0.5166 0.4887 0.4409 0.042 Uiso 1 1 calc R U
H9B H 0.6293 0.4725 0.4016 0.042 Uiso 1 1 calc R U
C10 C 0.48292(14) 0.45214(6) 0.19135(7) 0.0315(3) Uani 1 1 d . .
H10A H 0.5304 0.4131 0.2097 0.047 Uiso 1 1 calc R U
H10B H 0.4392 0.4454 0.1431 0.047 Uiso 1 1 calc R U
H10C H 0.4173 0.4621 0.2176 0.047 Uiso 1 1 calc R U
C11 C 0.66756(14) 0.49698(7) 0.14759(7) 0.0311(3) Uani 1 1 d . .
H11A H 0.7352 0.5303 0.1543 0.047 Uiso 1 1 calc R U
H11B H 0.6150 0.4988 0.1004 0.047 Uiso 1 1 calc R U
H11C H 0.7091 0.4547 0.1562 0.047 Uiso 1 1 calc R U
C12 C 0.47045(11) 0.59976(5) 0.11466(6) 0.0192(2) Uani 1 1 d . .
C13 C 0.35329(12) 0.58457(6) 0.06711(6) 0.0222(2) Uani 1 1 d . .
C14 C 0.33214(13) 0.61309(7) 0.00234(6) 0.0288(3) Uani 1 1 d . .
H14 H 0.2528 0.6045 -0.0303 0.035 Uiso 1 1 calc R U
C15 C 0.42338(14) 0.65336(7) -0.01552(7) 0.0328(3) Uani 1 1 d . .
H15 H 0.4067 0.6720 -0.0599 0.039 Uiso 1 1 calc R U
C16 C 0.53903(13) 0.66639(7) 0.03154(6) 0.0281(3) Uani 1 1 d . .
H16 H 0.6018 0.6938 0.0189 0.034 Uiso 1 1 calc R U
C17 C 0.56548(11) 0.64018(6) 0.09714(6) 0.0214(2) Uani 1 1 d . .
C18 C 0.25109(12) 0.53710(6) 0.07929(6) 0.0242(2) Uani 1 1 d . .
H18 H 0.2740 0.5239 0.1285 0.029 Uiso 1 1 calc R U
C19 C 0.25140(14) 0.47708(7) 0.03458(7) 0.0324(3) Uani 1 1 d . .
H19A H 0.2155 0.4880 -0.0136 0.049 Uiso 1 1 calc R U
H19B H 0.1975 0.4435 0.0486 0.049 Uiso 1 1 calc R U
H19C H 0.3414 0.4615 0.0403 0.049 Uiso 1 1 calc R U
C20 C 0.11202(13) 0.56507(7) 0.06260(7) 0.0313(3) Uani 1 1 d . .
H20A H 0.1111 0.6052 0.0880 0.047 Uiso 1 1 calc R U
H20B H 0.0517 0.5343 0.0759 0.047 Uiso 1 1 calc R U
H20C H 0.0845 0.5736 0.0133 0.047 Uiso 1 1 calc R U
C21 C 0.69500(11) 0.65891(6) 0.14529(6) 0.0230(2) Uani 1 1 d . .
H21 H 0.7069 0.6321 0.1876 0.028 Uiso 1 1 calc R U
C22 C 0.81290(12) 0.64761(7) 0.11335(7) 0.0297(3) Uani 1 1 d . .
H22A H 0.8106 0.6035 0.0962 0.044 Uiso 1 1 calc R U
H22B H 0.8942 0.6544 0.1481 0.044 Uiso 1 1 calc R U
H22C H 0.8091 0.6777 0.0754 0.044 Uiso 1 1 calc R U
C23 C 0.69066(13) 0.72942(6) 0.16574(7) 0.0303(3) Uani 1 1 d . .
H23A H 0.6790 0.7565 0.1248 0.045 Uiso 1 1 calc R U
H23B H 0.7729 0.7408 0.1979 0.045 Uiso 1 1 calc R U
H23C H 0.6173 0.7362 0.1876 0.045 Uiso 1 1 calc R U
C24 C 0.17698(16) 0.72565(8) 0.15629(9) 0.0451(4) Uani 1 1 d . .
H24A H 0.2259 0.6866 0.1512 0.068 Uiso 1 1 calc R U
H24B H 0.1070 0.7321 0.1151 0.068 Uiso 1 1 calc R U
H24C H 0.1386 0.7213 0.1962 0.068 Uiso 1 1 calc R U
C25 C 0.34304(16) 0.80376(9) 0.08569(7) 0.0430(4) Uani 1 1 d . .
H25A H 0.3965 0.8425 0.0866 0.064 Uiso 1 1 calc R U
H25B H 0.2654 0.8067 0.0477 0.064 Uiso 1 1 calc R U
H25C H 0.3945 0.7660 0.0793 0.064 Uiso 1 1 calc R U
C26 C 0.19072(17) 0.86924(8) 0.17605(9) 0.0463(4) Uani 1 1 d . .
H26A H 0.1538 0.8652 0.2165 0.070 Uiso 1 1 calc R U
H26B H 0.1195 0.8732 0.1350 0.070 Uiso 1 1 calc R U
H26C H 0.2464 0.9075 0.1806 0.070 Uiso 1 1 calc R U
C27 C 0.56809(16) 0.89240(7) 0.20855(8) 0.0398(3) Uani 1 1 d . .
H27A H 0.6085 0.8671 0.1777 0.060 Uiso 1 1 calc R U
H27B H 0.6301 0.9250 0.2316 0.060 Uiso 1 1 calc R U
H27C H 0.4890 0.9135 0.1820 0.060 Uiso 1 1 calc R U
C28 C 0.46394(17) 0.89372(7) 0.33508(8) 0.0389(3) Uani 1 1 d . .
H28A H 0.3817 0.9139 0.3112 0.058 Uiso 1 1 calc R U
H28B H 0.5300 0.9270 0.3510 0.058 Uiso 1 1 calc R U
H28C H 0.4495 0.8693 0.3744 0.058 Uiso 1 1 calc R U
C29 C 0.68249(14) 0.80361(7) 0.32495(7) 0.0336(3) Uani 1 1 d . .
H29A H 0.6696 0.7855 0.3680 0.050 Uiso 1 1 calc R U
H29B H 0.7484 0.8377 0.3350 0.050 Uiso 1 1 calc R U
H29C H 0.7124 0.7698 0.2981 0.050 Uiso 1 1 calc R U
C30 C 0.19630(16) 0.79487(7) 0.38289(8) 0.0391(3) Uani 1 1 d . .
H30A H 0.2191 0.8141 0.3426 0.059 Uiso 1 1 calc R U
H30B H 0.2156 0.8254 0.4211 0.059 Uiso 1 1 calc R U
H30C H 0.1028 0.7843 0.3721 0.059 Uiso 1 1 calc R U
C31 C 0.47012(15) 0.74341(8) 0.44201(8) 0.0393(3) Uani 1 1 d . .
H31A H 0.5198 0.7063 0.4641 0.059 Uiso 1 1 calc R U
H31B H 0.4744 0.7780 0.4756 0.059 Uiso 1 1 calc R U
H31C H 0.5077 0.7584 0.4044 0.059 Uiso 1 1 calc R U
C32 C 0.2441(2) 0.68501(8) 0.48411(8) 0.0461(4) Uani 1 1 d . .
H32A H 0.1493 0.6776 0.4727 0.069 Uiso 1 1 calc R U
H32B H 0.2668 0.7151 0.5225 0.069 Uiso 1 1 calc R U
H32C H 0.2898 0.6443 0.4969 0.069 Uiso 1 1 calc R U
C33 C -0.01059(14) 0.65352(9) 0.31052(9) 0.0450(4) Uani 1 1 d . .
H33A H -0.0214 0.6711 0.3542 0.067 Uiso 1 1 calc R U
H33B H -0.0794 0.6218 0.2937 0.067 Uiso 1 1 calc R U
H33C H -0.0169 0.6883 0.2770 0.067 Uiso 1 1 calc R U
C34 C 0.15953(18) 0.55051(8) 0.39106(8) 0.0421(4) Uani 1 1 d . .
H34A H 0.2463 0.5304 0.4021 0.063 Uiso 1 1 calc R U
H34B H 0.0928 0.5179 0.3738 0.063 Uiso 1 1 calc R U
H34C H 0.1421 0.5703 0.4324 0.063 Uiso 1 1 calc R U
C35 C 0.15202(15) 0.56715(7) 0.24337(7) 0.0338(3) Uani 1 1 d . .
H35A H 0.1447 0.5968 0.2047 0.051 Uiso 1 1 calc R U
H35B H 0.0769 0.5378 0.2343 0.051 Uiso 1 1 calc R U
H35C H 0.2332 0.5424 0.2492 0.051 Uiso 1 1 calc R U
Mg1 Mg 0.38072(4) 0.69001(2) 0.26807(2) 0.01944(9) Uani 1 1 d . .
N1 N 0.50370(9) 0.57200(4) 0.18368(5) 0.01806(19) Uani 1 1 d . .
N2 N 0.41265(10) 0.78006(5) 0.23907(5) 0.0217(2) Uani 1 1 d . .
N3 N 0.27965(10) 0.66817(5) 0.33959(5) 0.0218(2) Uani 1 1 d . .
Si1 Si 0.29069(3) 0.79645(2) 0.16858(2) 0.02371(8) Uani 1 1 d . .
Si2 Si 0.52297(3) 0.83783(2) 0.27447(2) 0.02539(8) Uani 1 1 d . .
Si3 Si 0.29492(4) 0.71970(2) 0.40747(2) 0.02687(9) Uani 1 1 d . .
Si4 Si 0.15433(3) 0.61396(2) 0.32349(2) 0.02570(8) Uani 1 1 d . .

loop_
_atom_site_aniso_label
_atom_site_aniso_U_11
_atom_site_aniso_U_22
_atom_site_aniso_U_33
_atom_site_aniso_U_23
_atom_site_aniso_U_13
_atom_site_aniso_U_12
C1 0.0173(5) 0.0179(5) 0.0182(5) 0.0008(4) 0.0033(4) -0.0015(4)
C2 0.0209(5) 0.0191(5) 0.0167(5) 0.0020(4) 0.0040(4) 0.0034(4)
C3 0.0242(6) 0.0228(6) 0.0202(6) 0.0025(4) 0.0048(4) 0.0066(4)
C4 0.0286(6) 0.0180(5) 0.0206(5) 0.0010(4) 0.0058(5) 0.0053(4)
C5 0.0296(6) 0.0235(6) 0.0244(6) 0.0041(5) 0.0105(5) 0.0022(5)
C6 0.0243(6) 0.0259(6) 0.0193(5) -0.0007(4) 0.0029(4) 0.0006(5)
C7 0.0344(7) 0.0443(8) 0.0230(6) -0.0007(6) -0.0049(5) 0.0044(6)
C8 0.0553(9) 0.0473(9) 0.0184(6) 0.0068(6) 0.0029(6) 0.0098(7)
C9 0.0497(8) 0.0328(7) 0.0252(6) 0.0116(5) 0.0136(6) 0.0081(6)
C10 0.0425(7) 0.0195(6) 0.0309(7) 0.0001(5) 0.0051(6) -0.0013(5)
C11 0.0417(7) 0.0283(6) 0.0264(6) 0.0005(5) 0.0143(6) 0.0113(6)
C12 0.0221(5) 0.0198(5) 0.0150(5) 0.0001(4) 0.0029(4) 0.0005(4)
C13 0.0224(6) 0.0246(6) 0.0189(5) -0.0021(4) 0.0034(4) -0.0023(4)
C14 0.0259(6) 0.0383(7) 0.0187(6) 0.0011(5) -0.0019(5) -0.0055(5)
C15 0.0337(7) 0.0428(8) 0.0187(6) 0.0082(5) -0.0003(5) -0.0057(6)
C16 0.0280(6) 0.0339(7) 0.0216(6) 0.0057(5) 0.0041(5) -0.0069(5)
C17 0.0210(5) 0.0233(6) 0.0188(5) 0.0004(4) 0.0024(4) -0.0008(4)
C18 0.0235(6) 0.0278(6) 0.0205(5) -0.0040(5) 0.0037(4) -0.0062(5)
C19 0.0364(7) 0.0305(7) 0.0295(7) -0.0081(5) 0.0061(5) -0.0078(5)
C20 0.0241(6) 0.0405(7) 0.0285(6) -0.0059(5) 0.0047(5) -0.0045(5)
C21 0.0200(6) 0.0275(6) 0.0207(5) 0.0009(4) 0.0029(4) -0.0028(4)
C22 0.0227(6) 0.0361(7) 0.0308(7) -0.0023(5) 0.0076(5) -0.0020(5)
C23 0.0268(6) 0.0313(7) 0.0324(7) -0.0063(5) 0.0059(5) -0.0048(5)
C24 0.0413(8) 0.0421(8) 0.0415(8) 0.0079(7) -0.0118(7) -0.0137(7)
C25 0.0425(8) 0.0583(10) 0.0260(7) 0.0064(6) 0.0035(6) 0.0087(7)
C26 0.0459(9) 0.0400(8) 0.0500(9) 0.0008(7) 0.0045(7) 0.0197(7)
C27 0.0454(8) 0.0314(7) 0.0420(8) 0.0030(6) 0.0091(7) -0.0145(6)
C28 0.0504(9) 0.0250(6) 0.0413(8) -0.0096(6) 0.0105(7) -0.0030(6)
C29 0.0292(7) 0.0377(7) 0.0307(7) -0.0060(6) 0.0006(5) -0.0062(6)
C30 0.0474(9) 0.0271(7) 0.0474(9) -0.0018(6) 0.0204(7) 0.0071(6)
C31 0.0436(8) 0.0361(8) 0.0340(7) -0.0092(6) 0.0006(6) -0.0024(6)
C32 0.0769(12) 0.0357(8) 0.0326(8) -0.0044(6) 0.0271(8) -0.0012(8)
C33 0.0251(7) 0.0611(10) 0.0498(9) -0.0041(8) 0.0106(6) -0.0004(7)
C34 0.0567(10) 0.0360(8) 0.0379(8) 0.0032(6) 0.0195(7) -0.0130(7)
C35 0.0383(7) 0.0328(7) 0.0299(7) -0.0056(5) 0.0069(6) -0.0091(6)
Mg1 0.02044(19) 0.01773(18) 0.01995(19) 0.00055(14) 0.00425(14) -0.00026(14)
N1 0.0187(4) 0.0173(4) 0.0175(4) 0.0016(3) 0.0027(3) 0.0000(3)
N2 0.0239(5) 0.0171(4) 0.0229(5) 0.0000(4) 0.0029(4) -0.0018(4)
N3 0.0225(5) 0.0218(5) 0.0220(5) -0.0004(4) 0.0069(4) 0.0008(4)
Si1 0.02522(17) 0.01928(15) 0.02480(17) 0.00245(12) 0.00201(13) 0.00181(12)
Si2 0.02893(18) 0.01953(16) 0.02675(17) -0.00288(12) 0.00444(13) -0.00586(12)
Si3 0.03517(19) 0.02285(17) 0.02453(17) -0.00279(12) 0.01084(14) 0.00176(13)
Si4 0.02437(17) 0.02818(18) 0.02561(17) -0.00026(13) 0.00791(13) -0.00391(13)

loop_
_atom_type_symbol
_atom_type_description
_atom_type_scat_dispersion_real
_atom_type_scat_dispersion_imag
_atom_type_scat_source
C C 0.0181 0.0091 'International Tables Vol C Tables 4.2.6.8 and 6.1.1.4'
H H 0.0000 0.0000 'International Tables Vol C Tables 4.2.6.8 and 6.1.1.4'
Mg Mg 0.1719 0.1771 'International Tables Vol C Tables 4.2.6.8 and 6.1.1.4'
N N 0.0311 0.0180 'International Tables Vol C Tables 4.2.6.8 and 6.1.1.4'
Si Si 0.2541 0.3302 'International Tables Vol C Tables 4.2.6.8 and 6.1.1.4'

loop_
_geom_angle_atom_site_label_1
_geom_angle_atom_site_label_2
_geom_angle_atom_site_label_3
_geom_angle
N1 C1 C2 107.87(9)
N1 C1 Mg1 139.42(8)
C2 C1 Mg1 112.68(7)
C1 C2 C3 104.29(9)
C1 C2 C6 105.78(9)
C3 C2 C6 111.99(10)
C1 C2 C5 113.56(9)
C3 C2 C5 113.25(9)
C6 C2 C5 107.78(9)
C4 C3 C2 105.67(9)
C11 C4 C3 113.74(11)
C11 C4 C10 109.08(11)
C3 C4 C10 111.87(10)
C11 C4 N1 112.56(9)
C3 C4 N1 99.53(9)
C10 C4 N1 109.80(10)
C9 C5 C2 111.97(11)
C7 C6 C2 112.19(10)
C8 C7 C6 110.43(12)
C9 C8 C7 110.92(12)
C8 C9 C5 111.60(11)
C13 C12 C17 121.51(10)
C13 C12 N1 122.12(10)
C17 C12 N1 116.29(10)
C14 C13 C12 117.43(11)
C14 C13 C18 117.32(11)
C12 C13 C18 125.17(11)
C15 C14 C13 121.87(12)
C14 C15 C16 119.61(12)
C15 C16 C17 121.40(12)
C16 C17 C12 118.13(11)
C16 C17 C21 116.91(11)
C12 C17 C21 124.94(10)
C13 C18 C20 112.86(11)
C13 C18 C19 109.81(10)
C20 C18 C19 108.12(10)
C17 C21 C23 109.78(10)
C17 C21 C22 112.46(10)
C23 C21 C22 109.62(10)
N2 Mg1 N3 124.30(4)
N2 Mg1 C1 123.11(4)
N3 Mg1 C1 111.65(4)
N2 Mg1 Si1 33.28(3)
N3 Mg1 Si1 120.28(3)
C1 Mg1 Si1 121.31(3)
N2 Mg1 Si3 99.90(3)
N3 Mg1 Si3 28.56(3)
C1 Mg1 Si3 129.26(3)
Si1 Mg1 Si3 109.396(15)
N2 Mg1 Si4 137.26(3)
N3 Mg1 Si4 26.56(3)
C1 Mg1 Si4 97.85(3)
Si1 Mg1 Si4 116.491(15)
Si3 Mg1 Si4 54.521(11)
C1 N1 C12 123.98(9)
C1 N1 C4 115.10(9)
C12 N1 C4 120.38(9)
Si2 N2 Si1 120.67(6)
Si2 N2 Mg1 132.71(6)
Si1 N2 Mg1 106.40(5)
Si4 N3 Si3 119.49(6)
Si4 N3 Mg1 121.44(6)
Si3 N3 Mg1 117.05(6)
N2 Si1 C26 115.01(7)
N2 Si1 C25 115.71(6)
C26 Si1 C25 106.85(8)
N2 Si1 C24 106.48(6)
C26 Si1 C24 107.25(9)
C25 Si1 C24 104.76(8)
C26 Si1 Mg1 130.20(6)
C25 Si1 Mg1 122.75(5)
C24 Si1 Mg1 66.30(5)
N2 Si2 C29 112.94(6)
N2 Si2 C27 112.91(6)
C29 Si2 C27 105.63(7)
N2 Si2 C28 114.28(6)
C29 Si2 C28 105.65(7)
C27 Si2 C28 104.61(7)
N3 Si3 C31 111.29(6)
N3 Si3 C30 111.66(6)
C31 Si3 C30 108.12(7)
N3 Si3 C32 114.60(6)
C31 Si3 C32 103.73(8)
C30 Si3 C32 106.96(7)
C31 Si3 Mg1 85.66(5)
C30 Si3 Mg1 100.44(5)
C32 Si3 Mg1 146.24(5)
N3 Si4 C35 111.32(6)
N3 Si4 C33 112.36(7)
C35 Si4 C33 106.25(7)
N3 Si4 C34 115.76(6)
C35 Si4 C34 104.13(7)
C33 Si4 C34 106.27(8)
C35 Si4 Mg1 80.03(5)
C33 Si4 Mg1 117.38(6)
C34 Si4 Mg1 133.17(6)

loop_
_geom_bond_atom_site_label_1
_geom_bond_atom_site_label_2
_geom_bond_distance
C1 N1 1.3110(15)
C1 C2 1.5350(15)
C1 Mg1 2.2989(12)
C2 C3 1.5434(15)
C2 C6 1.5444(16)
C2 C5 1.5451(16)
C3 C4 1.5263(16)
C4 C11 1.5214(17)
C4 C10 1.5305(18)
C4 N1 1.5426(14)
C5 C9 1.5324(18)
C6 C7 1.5302(17)
C7 C8 1.523(2)
C8 C9 1.523(2)
C12 C13 1.4071(16)
C12 C17 1.4101(16)
C12 N1 1.4663(14)
C13 C14 1.3990(17)
C13 C18 1.5192(16)
C14 C15 1.3808(19)
C15 C16 1.3816(18)
C16 C17 1.3921(17)
C17 C21 1.5252(16)
C18 C20 1.5346(18)
C18 C19 1.5392(17)
C21 C23 1.5286(18)
C21 C22 1.5366(17)
C24 Si1 1.8771(15)
C25 Si1 1.8735(16)
C26 Si1 1.8694(15)
C27 Si2 1.8851(15)
C28 Si2 1.8881(15)
C29 Si2 1.8849(15)
C30 Si3 1.8790(15)
C31 Si3 1.8749(16)
C32 Si3 1.8835(15)
C33 Si4 1.8796(16)
C34 Si4 1.8850(15)
C35 Si4 1.8753(14)
Mg1 N2 2.0149(10)
Mg1 N3 2.0226(11)
Mg1 Si1 2.9870(5)
Mg1 Si3 3.1893(5)
Mg1 Si4 3.2565(5)
N2 Si2 1.7068(10)
N2 Si1 1.7084(10)
N3 Si4 1.7067(11)
N3 Si3 1.7121(10)

loop_
_geom_torsion_atom_site_label_1
_geom_torsion_atom_site_label_2
_geom_torsion_atom_site_label_3
_geom_torsion_atom_site_label_4
_geom_torsion
N1 C1 C2 C3 9.60(12)
Mg1 C1 C2 C3 -168.81(7)
N1 C1 C2 C6 127.86(10)
Mg1 C1 C2 C6 -50.55(10)
N1 C1 C2 C5 -114.15(11)
Mg1 C1 C2 C5 67.45(11)
C1 C2 C3 C4 -23.50(12)
C6 C2 C3 C4 -137.43(10)
C5 C2 C3 C4 100.44(11)
C2 C3 C4 C11 146.43(10)
C2 C3 C4 C10 -89.43(12)
C2 C3 C4 N1 26.51(11)
C1 C2 C5 C9 -172.85(10)
C3 C2 C5 C9 68.44(13)
C6 C2 C5 C9 -56.01(13)
C1 C2 C6 C7 179.29(10)
C3 C2 C6 C7 -67.70(13)
C5 C2 C6 C7 57.50(13)
C2 C6 C7 C8 -58.45(15)
C6 C7 C8 C9 55.82(16)
C7 C8 C9 C5 -55.17(16)
C2 C5 C9 C8 56.32(15)
C17 C12 C13 C14 -2.37(18)
N1 C12 C13 C14 -179.13(11)
C17 C12 C13 C18 174.38(11)
N1 C12 C13 C18 -2.37(18)
C12 C13 C14 C15 1.7(2)
C18 C13 C14 C15 -175.36(13)
C13 C14 C15 C16 -0.2(2)
C14 C15 C16 C17 -0.6(2)
C15 C16 C17 C12 -0.2(2)
C15 C16 C17 C21 -178.81(13)
C13 C12 C17 C16 1.66(18)
N1 C12 C17 C16 178.59(11)
C13 C12 C17 C21 -179.80(11)
N1 C12 C17 C21 -2.87(17)
C14 C13 C18 C20 -53.98(15)
C12 C13 C18 C20 129.27(12)
C14 C13 C18 C19 66.72(15)
C12 C13 C18 C19 -110.04(13)
C16 C17 C21 C23 69.91(14)
C12 C17 C21 C23 -108.65(13)
C16 C17 C21 C22 -52.42(15)
C12 C17 C21 C22 129.02(13)
C2 C1 N1 C12 -162.98(10)
Mg1 C1 N1 C12 14.76(18)
C2 C1 N1 C4 8.50(13)
Mg1 C1 N1 C4 -173.76(9)
C13 C12 N1 C1 -99.78(14)
C17 C12 N1 C1 83.31(14)
C13 C12 N1 C4 89.17(13)
C17 C12 N1 C4 -87.74(13)
C11 C4 N1 C1 -143.56(11)
C3 C4 N1 C1 -22.79(12)
C10 C4 N1 C1 94.72(12)
C11 C4 N1 C12 28.25(15)
C3 C4 N1 C12 149.03(10)
C10 C4 N1 C12 -93.47(12)
Si2 N2 Si1 C26 -51.82(10)
Mg1 N2 Si1 C26 123.44(8)
Si2 N2 Si1 C25 73.60(9)
Mg1 N2 Si1 C25 -111.14(8)
Si2 N2 Si1 C24 -170.47(8)
Mg1 N2 Si1 C24 4.80(8)
Si2 N2 Si1 Mg1 -175.27(10)
Si1 N2 Si2 C29 -156.10(7)
Mg1 N2 Si2 C29 30.09(10)
Si1 N2 Si2 C27 -36.32(10)
Mg1 N2 Si2 C27 149.87(8)
Si1 N2 Si2 C28 83.10(9)
Mg1 N2 Si2 C28 -90.72(9)
Si4 N3 Si3 C31 151.44(7)
Mg1 N3 Si3 C31 -44.50(8)
Si4 N3 Si3 C30 -87.64(8)
Mg1 N3 Si3 C30 76.41(8)
Si4 N3 Si3 C32 34.16(10)
Mg1 N3 Si3 C32 -161.79(8)
Si4 N3 Si3 Mg1 -164.05(11)
Si3 N3 Si4 C35 176.09(7)
Mg1 N3 Si4 C35 12.76(9)
Si3 N3 Si4 C33 57.06(9)
Mg1 N3 Si4 C33 -106.27(8)
Si3 N3 Si4 C34 -65.27(9)
Mg1 N3 Si4 C34 131.40(8)
Si3 N3 Si4 Mg1 163.33(11)
